data_4121899
loop_
_publ_author_name
'Cai, Wanxi'
'Lee, Taehee'
'Lee, Maro'
'Cho, Woosuk'
'Han, Doug-Young'
'Choi, Nakwon'
'Yip, Alex C. K.'
'Choi, Jungkyu'

_publ_section_title
;
 Thermal Structural Transitions and Carbon Dioxide Adsorption Properties
 of Zeolitic Imidazolate Framework-7 (ZIF-7).
;
_journal_issue 22
_journal_name_full 'Journal of the American Chemical Society'
_journal_page_first 7961
_journal_paper_doi 10.1021/ja5016298
_journal_volume 136
_journal_year 2014
_chemical_formula_moiety 'C14 H10 N4 O2.24 Zn'
_chemical_formula_sum 'C14 H10 N4 O2.24 Zn'
_chemical_formula_weight 335.47
_chemical_name_common ZIF-7
_chemical_name_systematic
;
ZIF-7
;
_space_group_IT_number 148
_symmetry_cell_setting rhombohedral
_symmetry_space_group_name_Hall '-R 3'
_symmetry_space_group_name_H-M 'R -3 :H'
_atom_sites_solution_hydrogens geom
_atom_sites_solution_primary direct
_atom_sites_solution_secondary difmap
_audit_creation_method SHELXL-97
_cell_angle_alpha 90.00
_cell_angle_beta 90.00
_cell_angle_gamma 120.00
_cell_formula_units_Z 18
_cell_length_a 22.989(3)
_cell_length_b 22.989(3)
_cell_length_c 15.763(3)
_cell_measurement_reflns_used 999
_cell_measurement_temperature 258(2)
_cell_measurement_theta_max 50
_cell_measurement_theta_min 10
_cell_volume 7214.6(19)
_computing_cell_refinement BrukerCELLNOW
_computing_data_collection BrukerSMART
_computing_data_reduction BrukerSAINT
_computing_molecular_graphics Crystalmaker
_computing_publication_material WinGX
_computing_structure_refinement 'SHELXL-97 (Sheldrick, 1997)'
_computing_structure_solution 'SHELXS-97 (Sheldrick, 1990)'
_diffrn_ambient_temperature 258(2)
_diffrn_measured_fraction_theta_full 0.898
_diffrn_measured_fraction_theta_max 0.898
_diffrn_radiation_monochromator graphite
_diffrn_radiation_source 'fine-focus sealed tube'
_diffrn_radiation_type MoK\a
_diffrn_radiation_wavelength 0.71073
_diffrn_reflns_av_R_equivalents 0.0998
_diffrn_reflns_av_sigmaI/netI 0.1923
_diffrn_reflns_limit_h_max 26
_diffrn_reflns_limit_h_min -28
_diffrn_reflns_limit_k_max 14
_diffrn_reflns_limit_k_min -26
_diffrn_reflns_limit_l_max 17
_diffrn_reflns_limit_l_min -21
_diffrn_reflns_number 8134
_diffrn_reflns_theta_full 29.55
_diffrn_reflns_theta_max 29.55
_diffrn_reflns_theta_min 1.65
_exptl_absorpt_coefficient_mu 1.542
_exptl_absorpt_correction_T_max 0.9269
_exptl_absorpt_correction_T_min 0.8611
_exptl_absorpt_correction_type multi-scan
_exptl_absorpt_process_details 'Blessing, Acta Cryst. (1995) A51 33-58'
_exptl_crystal_colour colourless
_exptl_crystal_density_diffrn 1.390
_exptl_crystal_density_method 'not measured'
_exptl_crystal_F_000 3059
_exptl_crystal_size_max 0.10
_exptl_crystal_size_mid 0.07
_exptl_crystal_size_min 0.05
_refine_diff_density_max 0.623
_refine_diff_density_min -0.549
_refine_diff_density_rms 0.092
_refine_ls_extinction_method none
_refine_ls_goodness_of_fit_ref 1.038
_refine_ls_hydrogen_treatment constr
_refine_ls_matrix_type full
_refine_ls_number_parameters 195
_refine_ls_number_reflns 4035
_refine_ls_number_restraints 0
_refine_ls_restrained_S_all 1.038
_refine_ls_R_factor_all 0.1711
_refine_ls_R_factor_gt 0.0707
_refine_ls_shift/su_max 0.000
_refine_ls_shift/su_mean 0.000
_refine_ls_structure_factor_coef Fsqd
_refine_ls_weighting_details 'calc w=1/[\s^2^(Fo^2^)+(0.0200P)^2^+0.0000P] where P=(Fo^2^+2Fc^2^)/3'
_refine_ls_weighting_scheme calc
_refine_ls_wR_factor_gt 0.1157
_refine_ls_wR_factor_ref 0.1270
_reflns_number_gt 1782
_reflns_number_total 4035
_reflns_threshold_expression >2sigma(I)
_cod_data_source_file ja5016298_si_002.cif
_cod_data_source_block SODPhIM-ZIF-7
_cod_depositor_comments
;
The following automatic conversions were performed:

'_symmetry_cell_setting' value 'Rhombohedral' changed to
'rhombohedral' according to
/usr/data/users/saulius/crontab/automatic-downloads/rss-feeds/ACS/lib/dictionaries/cif_core.dic
dictionary named 'cif_core.dic' version 2.4.2 from 2011-04-26.

Automatic conversion script
Id: cif_fix_values 2281 2013-09-26 08:29:07Z andrius 

 Adding full bibliography for 4121899.cif.
;
_cod_original_cell_volume 7214(2)
_cod_original_sg_symbol_H-M R-3
_cod_database_code 4121899

loop_
_symmetry_equiv_pos_as_xyz
'x, y, z'
'-y, x-y, z'
'-x+y, -x, z'
'x+2/3, y+1/3, z+1/3'
'-y+2/3, x-y+1/3, z+1/3'
'-x+y+2/3, -x+1/3, z+1/3'
'x+1/3, y+2/3, z+2/3'
'-y+1/3, x-y+2/3, z+2/3'
'-x+y+1/3, -x+2/3, z+2/3'
'-x, -y, -z'
'y, -x+y, -z'
'x-y, x, -z'
'-x+2/3, -y+1/3, -z+1/3'
'y+2/3, -x+y+1/3, -z+1/3'
'x-y+2/3, x+1/3, -z+1/3'
'-x+1/3, -y+2/3, -z+2/3'
'y+1/3, -x+y+2/3, -z+2/3'
'x-y+1/3, x+2/3, -z+2/3'

loop_
_atom_site_label
_atom_site_type_symbol
_atom_site_fract_x
_atom_site_fract_y
_atom_site_fract_z
_atom_site_U_iso_or_equiv
_atom_site_adp_type
_atom_site_occupancy
_atom_site_symmetry_multiplicity
_atom_site_calc_flag
_atom_site_refinement_flags
C1 C 0.6995(3) 0.0285(3) 0.1763(3) 0.0422(12) Uani 1 1 d .
H1 H 0.7382 0.0703 0.1720 0.051 Uiso 1 1 calc R
C2 C 0.6088(3) -0.0548(3) 0.2264(3) 0.0439(14) Uani 1 1 d .
C3 C 0.5529(3) -0.0986(3) 0.2722(3) 0.0545(15) Uani 1 1 d .
H3 H 0.5436 -0.0869 0.3248 0.065 Uiso 1 1 calc R
C4 C 0.5117(3) -0.1604(3) 0.2370(4) 0.0723(19) Uani 1 1 d .
H4 H 0.4738 -0.1913 0.2667 0.087 Uiso 1 1 calc R
C5 C 0.5251(3) -0.1785(3) 0.1563(4) 0.0754(19) Uani 1 1 d .
H5 H 0.4960 -0.2210 0.1345 0.090 Uiso 1 1 calc R
C6 C 0.7393(3) 0.0282(3) 0.4796(3) 0.0425(13) Uani 1 1 d .
C7 C 0.8013(3) 0.0480(3) 0.4434(4) 0.0588(16) Uani 1 1 d .
H7 H 0.8126 0.0679 0.3900 0.071 Uiso 1 1 calc R
C8 C 0.5345(3) 0.0596(3) 0.3269(3) 0.0468(14) Uani 1 1 d .
H8 H 0.5230 0.0319 0.2796 0.056 Uiso 1 1 calc R
C9 C 0.5903(3) 0.1202(3) 0.4306(3) 0.0518(15) Uani 1 1 d .
C10 C 0.6372(3) 0.1565(3) 0.4966(4) 0.072(2) Uani 1 1 d .
H10 H 0.6773 0.1562 0.5009 0.087 Uiso 1 1 calc R
C11 C 0.7443(3) 0.1972(3) 0.2400(3) 0.0536(15) Uani 1 1 d .
C12 C 0.6905(4) 0.1797(3) 0.1802(4) 0.0737(19) Uani 1 1 d .
H12 H 0.6505 0.1389 0.1832 0.088 Uiso 1 1 calc R
C13 C 0.6219(4) 0.1915(4) 0.5529(4) 0.094(2) Uani 1 1 d .
H13 H 0.6527 0.2158 0.5953 0.112 Uiso 1 1 calc R
C14 C 0.7017(4) 0.2271(4) 0.1175(4) 0.091(2) Uani 1 1 d .
H14 H 0.6683 0.2184 0.0780 0.109 Uiso 1 1 calc R
N1 N 0.6589(2) 0.0113(2) 0.2433(2) 0.0402(10) Uani 1 1 d .
N2 N 0.7480(2) 0.1604(2) 0.3092(2) 0.0462(11) Uani 1 1 d .
N3 N 0.6848(2) 0.0327(2) 0.4485(2) 0.0435(11) Uani 1 1 d .
N4 N 0.5923(2) 0.0811(2) 0.3661(2) 0.0456(11) Uani 1 1 d .
O1S O 0.0000 0.0000 0.642(2) 0.53(5) Uani 0.48 3 d SP
O2S O 0.8416 0.1646 0.6568 0.075 Uani 0.50 1 d P
O3S O 0.6667 0.3333 0.3333 0.169(15) Uani 0.48 6 d SP
O4S O 0.7832(7) 0.1794(8) 0.6104(17) 0.512(15) Uani 1 1 d .
O5S O 0.8167(13) 0.1389(6) 0.7535(12) 0.273(14) Uani 0.50 1 d P
Zn1 Zn 0.67190(3) 0.07047(3) 0.34160(4) 0.0403(2) Uani 1 1 d .

loop_
_atom_site_aniso_label
_atom_site_aniso_U_11
_atom_site_aniso_U_22
_atom_site_aniso_U_33
_atom_site_aniso_U_23
_atom_site_aniso_U_13
_atom_site_aniso_U_12
C1 0.045(3) 0.039(3) 0.043(3) 0.000(2) 0.002(2) 0.021(3)
C2 0.041(4) 0.051(4) 0.044(3) 0.005(3) -0.001(2) 0.026(3)
C3 0.041(4) 0.055(4) 0.062(3) 0.008(3) 0.008(3) 0.020(3)
C4 0.048(4) 0.061(5) 0.093(5) 0.014(4) 0.011(4) 0.016(4)
C5 0.057(5) 0.046(4) 0.108(5) -0.011(4) 0.004(4) 0.014(4)
C6 0.042(4) 0.033(3) 0.049(3) -0.006(2) 0.002(3) 0.016(3)
C7 0.050(4) 0.053(4) 0.075(4) 0.012(3) 0.016(3) 0.027(3)
C8 0.049(4) 0.059(4) 0.037(3) -0.011(3) -0.004(3) 0.030(3)
C9 0.035(3) 0.064(4) 0.051(3) -0.010(3) -0.002(3) 0.020(3)
C10 0.054(4) 0.090(5) 0.076(4) -0.020(4) -0.010(3) 0.039(4)
C11 0.066(4) 0.046(4) 0.050(3) -0.005(3) -0.014(3) 0.029(4)
C12 0.064(5) 0.071(5) 0.081(4) -0.002(4) -0.012(4) 0.030(4)
C13 0.085(6) 0.113(7) 0.076(5) -0.048(4) -0.020(4) 0.045(5)
C14 0.093(6) 0.086(6) 0.092(5) 0.001(5) -0.045(5) 0.044(5)
N1 0.042(3) 0.036(3) 0.039(2) -0.0023(19) 0.002(2) 0.017(2)
N2 0.049(3) 0.043(3) 0.035(2) 0.002(2) -0.003(2) 0.014(3)
N3 0.041(3) 0.044(3) 0.047(2) 0.002(2) -0.004(2) 0.023(2)
N4 0.037(3) 0.059(3) 0.043(2) -0.006(2) 0.001(2) 0.027(3)
O1S 0.69(9) 0.69(9) 0.22(4) 0.000 0.000 0.34(4)
O2S 0.094 0.069 0.069 0.011 0.037 0.046
O3S 0.21(2) 0.21(2) 0.090(19) 0.000 0.000 0.104(12)
O4S 0.214(12) 0.309(17) 1.08(4) -0.40(2) -0.318(19) 0.184(12)
O5S 0.36(3) 0.050(8) 0.267(16) 0.000(9) 0.288(19) -0.007(12)
Zn1 0.0368(4) 0.0410(4) 0.0402(3) 0.0009(3) 0.0035(3) 0.0173(3)

loop_
_atom_type_symbol
_atom_type_description
_atom_type_scat_dispersion_real
_atom_type_scat_dispersion_imag
_atom_type_scat_source
C C 0.0033 0.0016 'International Tables Vol C Tables 4.2.6.8 and 6.1.1.4'
N N 0.0061 0.0033 'International Tables Vol C Tables 4.2.6.8 and 6.1.1.4'
O O 0.0106 0.0060 'International Tables Vol C Tables 4.2.6.8 and 6.1.1.4'
Zn Zn 0.2839 1.4301 'International Tables Vol C Tables 4.2.6.8 and 6.1.1.4'
H H 0.0000 0.0000 'International Tables Vol C Tables 4.2.6.8 and 6.1.1.4'

loop_
_geom_angle_atom_site_label_1
_geom_angle_atom_site_label_2
_geom_angle_atom_site_label_3
_geom_angle
_geom_angle_site_symmetry_1
_geom_angle_site_symmetry_3
N3 C1 N1 116.0(5) 9_654 .
N3 C1 H1 122.0 9_654 .
N1 C1 H1 122.0 . .
C3 C2 C6 121.1(5) . 9_654
C3 C2 N1 131.0(5) . .
C6 C2 N1 107.9(4) 9_654 .
C4 C3 C2 117.1(5) . .
C4 C3 H3 121.5 . .
C2 C3 H3 121.5 . .
C3 C4 C5 121.9(6) . .
C3 C4 H4 119.0 . .
C5 C4 H4 119.0 . .
C7 C5 C4 121.1(6) 9_654 .
C7 C5 H5 119.4 9_654 .
C4 C5 H5 119.4 . .
C7 C6 C2 121.9(5) . 5_545
C7 C6 N3 130.2(5) . .
C2 C6 N3 107.9(4) 5_545 .
C5 C7 C6 116.9(6) 5_545 .
C5 C7 H7 121.6 5_545 .
C6 C7 H7 121.6 . .
N4 C8 N2 117.2(4) . 17
N4 C8 H8 121.4 . .
N2 C8 H8 121.4 17 .
C11 C9 N4 108.7(4) 17 .
C11 C9 C10 120.0(5) 17 .
N4 C9 C10 131.2(5) . .
C13 C10 C9 118.7(6) . .
C13 C10 H10 120.7 . .
C9 C10 H10 120.7 . .
C9 C11 N2 108.2(5) 18_545 .
C9 C11 C12 122.2(5) 18_545 .
N2 C11 C12 129.6(6) . .
C14 C12 C11 116.5(6) . .
C14 C12 H12 121.8 . .
C11 C12 H12 121.8 . .
C10 C13 C14 122.1(6) . 17
C10 C13 H13 118.9 . .
C14 C13 H13 118.9 17 .
C12 C14 C13 120.5(6) . 18_545
C12 C14 H14 119.7 . .
C13 C14 H14 119.7 18_545 .
C1 N1 C2 104.2(4) . .
C1 N1 Zn1 125.0(4) . .
C2 N1 Zn1 130.9(3) . .
C8 N2 C11 102.3(4) 18_545 .
C8 N2 Zn1 135.2(4) 18_545 .
C11 N2 Zn1 122.5(4) . .
C1 N3 C6 103.9(4) 5_545 .
C1 N3 Zn1 124.3(4) 5_545 .
C6 N3 Zn1 131.7(3) . .
C8 N4 C9 103.6(4) . .
C8 N4 Zn1 132.6(3) . .
C9 N4 Zn1 123.7(3) . .
O2S O2S O5S 111.3(10) 13_656 13_656
O2S O2S O4S 101.1(9) 13_656 13_656
O5S O2S O4S 138.9(9) 13_656 13_656
O2S O2S O5S 50.9(10) 13_656 .
O5S O2S O5S 162.15(13) 13_656 .
O4S O2S O5S 55.7(8) 13_656 .
O2S O2S O4S 60.9(9) 13_656 .
O5S O2S O4S 56.2(8) 13_656 .
O4S O2S O4S 162.03(13) 13_656 .
O5S O2S O4S 107.7(8) . .
O5S O4S O2S 66.0(12) 13_656 13_656
O5S O4S O2S 49.9(11) 13_656 .
O2S O4S O2S 17.97(14) 13_656 .
O2S O5S O4S 73.9(10) 13_656 13_656
O2S O5S O2S 17.85(13) 13_656 .
O4S O5S O2S 58.3(10) 13_656 .
N3 Zn1 N1 111.56(16) . .
N3 Zn1 N4 103.58(17) . .
N1 Zn1 N4 113.63(17) . .
N3 Zn1 N2 115.21(17) . .
N1 Zn1 N2 105.31(16) . .
N4 Zn1 N2 107.75(19) . .

loop_
_geom_bond_atom_site_label_1
_geom_bond_atom_site_label_2
_geom_bond_distance
_geom_bond_site_symmetry_2
C1 N3 1.342(6) 9_654
C1 N1 1.333(6) .
C1 H1 0.9300 .
C2 C3 1.376(7) .
C2 C6 1.409(6) 9_654
C2 N1 1.398(6) .
C3 C4 1.371(8) .
C3 H3 0.9300 .
C4 C5 1.419(8) .
C4 H4 0.9300 .
C5 C7 1.368(8) 9_654
C5 H5 0.9300 .
C6 C7 1.385(7) .
C6 C2 1.409(6) 5_545
C6 N3 1.398(6) .
C7 C5 1.367(8) 5_545
C7 H7 0.9300 .
C8 N4 1.317(6) .
C8 N2 1.315(6) 17
C8 H8 0.9300 .
C9 C11 1.367(7) 17
C9 N4 1.374(6) .
C9 C10 1.429(7) .
C10 C13 1.355(8) .
C10 H10 0.9300 .
C11 C9 1.367(7) 18_545
C11 N2 1.408(6) .
C11 C12 1.444(8) .
C12 C14 1.397(8) .
C12 H12 0.9300 .
C13 C14 1.422(10) 17
C13 H13 0.9300 .
C14 C13 1.422(10) 18_545
C14 H14 0.9300 .
N1 Zn1 1.983(4) .
N2 C8 1.315(6) 18_545
N2 Zn1 1.995(4) .
N3 C1 1.342(6) 5_545
N3 Zn1 1.985(4) .
N4 Zn1 2.001(4) .
O2S O2S 0.5364 13_656
O2S O5S 1.36(2) 13_656
O2S O4S 1.519(19) 13_656
O2S O5S 1.631(15) .
O2S O4S 1.706(14) .
O4S O5S 1.475(18) 13_656
O4S O2S 1.519(19) 13_656
O5S O2S 1.36(2) 13_656
O5S O4S 1.475(18) 13_656

loop_
_geom_torsion_atom_site_label_1
_geom_torsion_atom_site_label_2
_geom_torsion_atom_site_label_3
_geom_torsion_atom_site_label_4
_geom_torsion
_geom_torsion_site_symmetry_1
_geom_torsion_site_symmetry_4
C6 C2 C3 C4 0.8(8) 9_654 .
N1 C2 C3 C4 178.1(5) . .
C2 C3 C4 C5 -0.8(9) . .
C3 C4 C5 C7 -0.2(10) . 9_654
C2 C6 C7 C5 -1.2(8) 5_545 5_545
N3 C6 C7 C5 -179.9(5) . 5_545
C11 C9 C10 C13 -1.9(10) 17 .
N4 C9 C10 C13 -179.8(6) . .
C9 C11 C12 C14 -0.2(9) 18_545 .
N2 C11 C12 C14 -179.9(6) . .
C9 C10 C13 C14 1.1(12) . 17
C11 C12 C14 C13 0.9(10) . 18_545
N3 C1 N1 C2 1.8(6) 9_654 .
N3 C1 N1 Zn1 -178.5(3) 9_654 .
C3 C2 N1 C1 -179.3(5) . .
C6 C2 N1 C1 -1.8(6) 9_654 .
C3 C2 N1 Zn1 0.9(8) . .
C6 C2 N1 Zn1 178.5(3) 9_654 .
C9 C11 N2 C8 0.1(6) 18_545 18_545
C12 C11 N2 C8 179.9(6) . 18_545
C9 C11 N2 Zn1 178.4(4) 18_545 .
C12 C11 N2 Zn1 -1.8(8) . .
C7 C6 N3 C1 178.6(6) . 5_545
C2 C6 N3 C1 -0.3(5) 5_545 5_545
C7 C6 N3 Zn1 -1.6(8) . .
C2 C6 N3 Zn1 179.5(3) 5_545 .
N2 C8 N4 C9 -0.5(6) 17 .
N2 C8 N4 Zn1 -176.0(4) 17 .
C11 C9 N4 C8 0.4(6) 17 .
C10 C9 N4 C8 178.5(7) . .
C11 C9 N4 Zn1 176.4(4) 17 .
C10 C9 N4 Zn1 -5.5(9) . .
O2S O2S O4S O5S 150.8(8) 13_656 13_656
O4S O2S O4S O5S 150.8(8) 13_656 13_656
O5S O2S O4S O5S 171.5(3) . 13_656
O5S O2S O4S O2S -150.8(8) 13_656 13_656
O4S O2S O4S O2S 0.005(2) 13_656 13_656
O5S O2S O4S O2S 20.8(6) . 13_656
O5S O2S O5S O2S -0.005(8) 13_656 13_656
O4S O2S O5S O2S 148.9(10) 13_656 13_656
O4S O2S O5S O2S -23.5(8) . 13_656
O2S O2S O5S O4S -148.9(10) 13_656 13_656
O5S O2S O5S O4S -148.9(10) 13_656 13_656
O4S O2S O5S O4S -172.4(2) . 13_656
C1 N3 Zn1 N1 -105.9(4) 5_545 .
C6 N3 Zn1 N1 74.3(5) . .
C1 N3 Zn1 N4 16.7(4) 5_545 .
C6 N3 Zn1 N4 -163.1(4) . .
C1 N3 Zn1 N2 134.1(4) 5_545 .
C6 N3 Zn1 N2 -45.6(5) . .
C1 N1 Zn1 N3 -117.9(4) . .
C2 N1 Zn1 N3 61.8(5) . .
C1 N1 Zn1 N4 125.5(4) . .
C2 N1 Zn1 N4 -54.8(5) . .
C1 N1 Zn1 N2 7.8(4) . .
C2 N1 Zn1 N2 -172.5(4) . .
C8 N4 Zn1 N3 -125.8(5) . .
C9 N4 Zn1 N3 59.5(4) . .
C8 N4 Zn1 N1 -4.6(5) . .
C9 N4 Zn1 N1 -179.3(4) . .
C8 N4 Zn1 N2 111.7(5) . .
C9 N4 Zn1 N2 -63.0(4) . .
C8 N2 Zn1 N3 4.2(6) 18_545 .
C11 N2 Zn1 N3 -173.5(4) . .
C8 N2 Zn1 N1 -119.2(5) 18_545 .
C11 N2 Zn1 N1 63.1(4) . .
C8 N2 Zn1 N4 119.2(5) 18_545 .
C11 N2 Zn1 N4 -58.5(4) . .
